data_7103065
loop_
_publ_author_name
'Muniappan, Sankar'
'Lipstman, Sophia'
'Goldberg, Israel'

_publ_section_title
;
 Rational design of supramolecular chirality in porphyrin assemblies:
 the halogen bond case.
;
_journal_issue 15
_journal_name_full 'Chemical communications (Cambridge, England)'
_journal_page_first 1777
_journal_page_last 1779
_journal_paper_doi 10.1039/b719625c
_journal_year 2008
_chemical_formula_moiety 'C43 H24 Cu I3 N5'
_chemical_formula_sum 'C43 H24 Cu I3 N5'
_chemical_formula_weight 1054.91
_chemical_name_systematic
;
?
;
_space_group_IT_number 5
_symmetry_cell_setting monoclinic
_symmetry_space_group_name_Hall 'C 2y'
_symmetry_space_group_name_H-M 'C 1 2 1'
_atom_sites_solution_hydrogens geom
_atom_sites_solution_primary direct
_atom_sites_solution_secondary difmap
_audit_creation_method SHELXL-97
_cell_angle_alpha 90.00
_cell_angle_beta 94.477(4)
_cell_angle_gamma 90.00
_cell_formula_units_Z 4
_cell_length_a 24.2489(13)
_cell_length_b 20.5698(11)
_cell_length_c 9.1014(5)
_cell_measurement_reflns_used 5250
_cell_measurement_temperature 110(2)
_cell_measurement_theta_max 27.88
_cell_measurement_theta_min 1.41
_cell_volume 4525.9(4)
_computing_cell_refinement Denzo
_computing_data_collection 'Collect, Nonius B.V.'
_computing_data_reduction 'Denzo & Scalepack'
_computing_structure_refinement 'SHELXL-97 (Sheldrick, 1997)'
_computing_structure_solution 'SHELXS-97 (Sheldrick, 1990)'
_diffrn_ambient_temperature 110(2)
_diffrn_detector_area_resol_mean 12.8
_diffrn_measured_fraction_theta_full 0.983
_diffrn_measured_fraction_theta_max 0.983
_diffrn_measurement_device_type 'Nonius KappaCCD'
_diffrn_measurement_method '0.4 deg. \f & \w scans'
_diffrn_radiation_monochromator graphite
_diffrn_radiation_source 'fine-focus sealed tube'
_diffrn_radiation_type MoK\a
_diffrn_radiation_wavelength 0.71073
_diffrn_reflns_av_R_equivalents 0.0660
_diffrn_reflns_av_sigmaI/netI 0.0639
_diffrn_reflns_limit_h_max 31
_diffrn_reflns_limit_h_min -31
_diffrn_reflns_limit_k_max 25
_diffrn_reflns_limit_k_min -27
_diffrn_reflns_limit_l_max 11
_diffrn_reflns_limit_l_min -11
_diffrn_reflns_number 20122
_diffrn_reflns_theta_full 27.94
_diffrn_reflns_theta_max 27.94
_diffrn_reflns_theta_min 2.54
_diffrn_standards_number 0
_exptl_absorpt_coefficient_mu 2.561
_exptl_absorpt_correction_T_max 0.8826
_exptl_absorpt_correction_T_min 0.5138
_exptl_absorpt_correction_type multi-scan
_exptl_absorpt_process_details 'Blessing, 1995'
_exptl_crystal_colour purple
_exptl_crystal_density_diffrn 1.548
_exptl_crystal_density_method 'not measured'
_exptl_crystal_description plates
_exptl_crystal_F_000 2020
_exptl_crystal_size_max 0.30
_exptl_crystal_size_mid 0.20
_exptl_crystal_size_min 0.05
_refine_diff_density_max 3.380
_refine_diff_density_min -0.965
_refine_diff_density_rms 0.141
_refine_ls_abs_structure_details 'Flack H D (1983), Acta Cryst. A39, 876-881'
_refine_ls_abs_structure_Flack 0.29(3)
_refine_ls_extinction_method none
_refine_ls_goodness_of_fit_ref 1.023
_refine_ls_hydrogen_treatment constr
_refine_ls_matrix_type full
_refine_ls_number_parameters 478
_refine_ls_number_reflns 10024
_refine_ls_number_restraints 37
_refine_ls_restrained_S_all 1.021
_refine_ls_R_factor_all 0.0865
_refine_ls_R_factor_gt 0.0603
_refine_ls_shift/su_max 0.011
_refine_ls_shift/su_mean 0.001
_refine_ls_structure_factor_coef Fsqd
_refine_ls_weighting_details 'calc w=1/[\s^2^(Fo^2^)+(0.0972P)^2^+0.2321P] where P=(Fo^2^+2Fc^2^)/3'
_refine_ls_weighting_scheme calc
_refine_ls_wR_factor_gt 0.1484
_refine_ls_wR_factor_ref 0.1619
_reflns_number_gt 7222
_reflns_number_total 10024
_reflns_threshold_expression >2sigma(I)
_cod_data_source_file b719625c.txt
_cod_data_source_block Compound-3
_cod_original_sg_symbol_H-M 'C 2'
_cod_database_code 7103065

loop_
_symmetry_equiv_pos_as_xyz
'x, y, z'
'-x, y, -z'
'x+1/2, y+1/2, z'
'-x+1/2, y+1/2, -z'

loop_
_atom_site_label
_atom_site_type_symbol
_atom_site_fract_x
_atom_site_fract_y
_atom_site_fract_z
_atom_site_U_iso_or_equiv
_atom_site_adp_type
_atom_site_occupancy
_atom_site_symmetry_multiplicity
_atom_site_calc_flag
_atom_site_refinement_flags
_atom_site_disorder_assembly
_atom_site_disorder_group
Cu1 Cu 0.0000 0.85267(6) 0.0000 0.0307(4) Uani 1 2 d S . .
C1 C -0.0384(4) 0.7178(4) 0.0821(10) 0.034(2) Uani 1 1 d . . .
C2 C -0.0760(4) 0.6856(4) 0.1773(10) 0.041(2) Uani 1 1 d . . .
H2 H -0.0769 0.6407 0.2016 0.050 Uiso 1 1 calc R . .
C3 C -0.1098(4) 0.7338(4) 0.2243(10) 0.040(2) Uani 1 1 d . . .
H3 H -0.1382 0.7289 0.2899 0.048 Uiso 1 1 calc R . .
C4 C -0.0940(4) 0.7926(4) 0.1555(10) 0.037(2) Uani 1 1 d . . .
C5 C -0.1226(4) 0.8533(4) 0.1652(11) 0.035(2) Uani 1 1 d . . .
C6 C -0.1051(3) 0.9099(4) 0.1129(9) 0.0336(18) Uani 1 1 d . . .
C7 C -0.1325(5) 0.9685(5) 0.1117(13) 0.052(3) Uani 1 1 d . . .
H7 H -0.1701 0.9737 0.1319 0.062 Uiso 1 1 calc R . .
C8 C -0.0975(4) 1.0191(4) 0.0767(10) 0.037(2) Uani 1 1 d . . .
H8 H -0.1048 1.0645 0.0757 0.045 Uiso 1 1 calc R . .
C9 C -0.0477(4) 0.9862(4) 0.0425(10) 0.0358(19) Uani 1 1 d . . .
C10 C 0.0000 1.0185(6) 0.0000 0.040(3) Uani 1 2 d S . .
C11 C 0.0000 0.6854(5) 0.0000 0.027(2) Uani 1 2 d S . .
N12 N -0.0480(3) 0.7832(3) 0.0764(8) 0.0350(16) Uani 1 1 d . . .
N13 N -0.0513(3) 0.9210(3) 0.0633(8) 0.0338(16) Uani 1 1 d . . .
C14 C 0.0000 0.6136(8) 0.0000 0.046(3) Uani 1 2 d S . .
C15 C 0.0456(4) 0.5775(5) 0.0567(11) 0.049(2) Uani 1 1 d . . .
H15 H 0.0775 0.5994 0.0989 0.059 Uiso 1 1 calc R . .
C16 C 0.0450(5) 0.5111(4) 0.0524(11) 0.050(2) Uani 1 1 d . . .
H16 H 0.0775 0.4882 0.0875 0.060 Uiso 1 1 calc R . .
N17 N 0.0000 0.4766(6) 0.0000 0.047(3) Uani 1 2 d S . .
C18 C -0.1779(4) 0.8506(4) 0.2239(10) 0.0326(18) Uani 1 1 d . . .
C19 C -0.1925(4) 0.8874(4) 0.3386(9) 0.0363(18) Uani 1 1 d . . .
H19 H -0.1650 0.9129 0.3916 0.044 Uiso 1 1 calc R . .
C20 C -0.2470(4) 0.8892(4) 0.3819(10) 0.042(2) Uani 1 1 d . . .
H20 H -0.2563 0.9164 0.4607 0.050 Uiso 1 1 calc R . .
C21 C -0.2870(4) 0.8503(4) 0.3070(10) 0.038(2) Uani 1 1 d . . .
C22 C -0.2741(5) 0.8105(5) 0.1885(11) 0.049(2) Uani 1 1 d . . .
H22 H -0.3015 0.7851 0.1350 0.059 Uiso 1 1 calc R . .
C23 C -0.2198(4) 0.8103(5) 0.1540(12) 0.048(2) Uani 1 1 d . . .
H23 H -0.2097 0.7816 0.0789 0.057 Uiso 1 1 calc R . .
I24 I -0.36936(3) 0.85284(3) 0.36553(9) 0.0536(3) Uani 1 1 d . . .
C25 C 0.0000 1.0937(7) 0.0000 0.0390(13) Uani 1 2 d SU . .
C26 C -0.0270(4) 1.1260(4) -0.1125(10) 0.0390(12) Uani 1 1 d U . .
H26 H -0.0451 1.1025 -0.1921 0.047 Uiso 1 1 calc R . .
C27 C -0.0283(4) 1.1924(4) -0.1129(10) 0.0390(12) Uani 1 1 d U . .
H27 H -0.0488 1.2145 -0.1909 0.047 Uiso 1 1 calc R . .
C28 C 0.0000 1.2287(6) 0.0000 0.0385(13) Uani 1 2 d SU . .
I29 I 0.0000 1.32926(4) 0.0000 0.0477(3) Uani 1 2 d S . .
Cu2 Cu 0.0000 0.72862(6) 0.5000 0.0333(4) Uani 1 2 d S . .
C30 C -0.0468(4) 0.5943(4) 0.5414(10) 0.037(2) Uani 1 1 d . . .
C31 C -0.0969(4) 0.5623(4) 0.5735(10) 0.040(2) Uani 1 1 d . . .
H31 H -0.1047 0.5172 0.5624 0.048 Uiso 1 1 calc R . .
C32 C -0.1308(3) 0.6077(4) 0.6220(9) 0.028(2) Uani 1 1 d . . .
H32 H -0.1668 0.6012 0.6532 0.033 Uiso 1 1 calc R . .
C33 C -0.1007(4) 0.6694(4) 0.6173(11) 0.040(2) Uani 1 1 d . . .
C34 C -0.1213(4) 0.7303(4) 0.6677(10) 0.037(2) Uani 1 1 d . . .
C35 C -0.0942(4) 0.7881(4) 0.6597(11) 0.041(2) Uani 1 1 d . . .
C36 C -0.1100(4) 0.8481(4) 0.7168(13) 0.043(2) Uani 1 1 d . . .
H36 H -0.1405 0.8554 0.7741 0.052 Uiso 1 1 calc R . .
C37 C -0.0746(4) 0.8932(4) 0.6766(11) 0.045(2) Uani 1 1 d . . .
H37 H -0.0740 0.9378 0.7031 0.054 Uiso 1 1 calc R . .
C38 C -0.0373(4) 0.8602(5) 0.5842(10) 0.041(2) Uani 1 1 d . . .
C39 C 0.0000 0.8973(6) 0.5000 0.043(3) Uani 1 2 d S . .
C40 C 0.0000 0.5605(7) 0.5000 0.044(3) Uani 1 2 d S . .
N41 N -0.0515(3) 0.6601(3) 0.5626(8) 0.0373(16) Uani 1 1 d . . .
N42 N -0.0488(3) 0.7968(3) 0.5783(8) 0.0350(16) Uani 1 1 d . . .
C43 C 0.0000 0.4908(6) 0.5000 0.036(3) Uani 1 2 d S . .
C44 C 0.0260(5) 0.4555(4) 0.6158(11) 0.048(2) Uani 1 1 d . . .
H44 H 0.0442 0.4773 0.6979 0.058 Uiso 1 1 calc R . .
C45 C 0.0253(5) 0.3870(4) 0.6104(11) 0.051(2) Uani 1 1 d . . .
H45 H 0.0437 0.3632 0.6892 0.061 Uiso 1 1 calc R . .
N46 N 0.0000 0.3552(6) 0.5000 0.059(4) Uani 1 2 d S . .
C47 C -0.1793(4) 0.7306(4) 0.7227(12) 0.038(2) Uani 1 1 d . . .
C48 C -0.2192(4) 0.7686(4) 0.6533(11) 0.045(2) Uani 1 1 d . . .
H48 H -0.2110 0.7949 0.5722 0.054 Uiso 1 1 calc R . .
C49 C -0.2727(4) 0.7686(5) 0.7024(12) 0.045(2) Uani 1 1 d . . .
H49 H -0.2998 0.7982 0.6616 0.054 Uiso 1 1 calc R . .
C50 C -0.2854(4) 0.7264(4) 0.8074(12) 0.044(2) Uani 1 1 d . . .
C51 C -0.2463(4) 0.6912(4) 0.8817(10) 0.0374(19) Uani 1 1 d . . .
H51 H -0.2555 0.6651 0.9624 0.045 Uiso 1 1 calc R . .
C52 C -0.1919(4) 0.6924(4) 0.8410(10) 0.043(2) Uani 1 1 d . . .
H52 H -0.1639 0.6674 0.8937 0.052 Uiso 1 1 calc R . .
I53 I -0.36847(3) 0.72238(3) 0.86573(9) 0.0570(3) Uani 1 1 d . . .
C54 C 0.0000 0.9697(6) 0.5000 0.0412(14) Uani 1 2 d SU . .
C55 C 0.0459(4) 1.0028(4) 0.5520(11) 0.0420(13) Uani 1 1 d U . .
H55 H 0.0785 0.9799 0.5856 0.050 Uiso 1 1 calc R . .
C56 C 0.0450(4) 1.0720(4) 0.5558(11) 0.0423(13) Uani 1 1 d U . .
H56 H 0.0762 1.0952 0.5980 0.051 Uiso 1 1 calc R . .
C57 C 0.0000 1.1049(5) 0.5000 0.0419(14) Uani 1 2 d SU . .
I58 I 0.0000 1.20644(4) 0.5000 0.0490(3) Uani 1 2 d S . .

loop_
_atom_site_aniso_label
_atom_site_aniso_U_11
_atom_site_aniso_U_22
_atom_site_aniso_U_33
_atom_site_aniso_U_23
_atom_site_aniso_U_13
_atom_site_aniso_U_12
Cu1 0.0337(9) 0.0201(7) 0.0391(9) 0.000 0.0079(7) 0.000
C1 0.042(5) 0.017(4) 0.045(5) -0.001(3) 0.019(4) 0.001(3)
C2 0.060(7) 0.030(4) 0.034(4) 0.001(3) 0.009(4) -0.009(4)
C3 0.057(7) 0.034(4) 0.029(5) 0.012(3) 0.005(4) -0.005(4)
C4 0.048(6) 0.026(4) 0.041(5) 0.000(3) 0.019(4) 0.011(3)
C5 0.029(5) 0.024(4) 0.053(5) -0.005(4) 0.002(4) -0.002(3)
C6 0.023(4) 0.042(5) 0.038(4) -0.006(3) 0.009(3) 0.009(3)
C7 0.051(8) 0.046(7) 0.057(6) -0.005(4) 0.007(5) -0.001(4)
C8 0.039(5) 0.022(4) 0.051(5) 0.007(3) 0.003(4) -0.001(3)
C9 0.031(5) 0.027(4) 0.050(5) 0.000(3) 0.006(4) 0.008(3)
C10 0.039(8) 0.048(8) 0.032(6) 0.000 0.005(6) 0.000
C11 0.019(6) 0.027(6) 0.033(6) 0.000 -0.004(5) 0.000
N12 0.029(4) 0.028(3) 0.047(4) 0.002(3) 0.002(3) 0.013(3)
N13 0.029(4) 0.024(3) 0.049(4) 0.001(3) 0.010(3) -0.002(3)
C14 0.032(7) 0.057(9) 0.048(8) 0.000 0.005(6) 0.000
C15 0.045(6) 0.039(5) 0.060(6) 0.006(4) -0.015(4) 0.007(4)
C16 0.054(6) 0.037(5) 0.058(6) 0.003(4) -0.008(5) 0.003(4)
N17 0.051(7) 0.041(6) 0.052(6) 0.000 0.012(5) 0.000
C18 0.030(5) 0.036(4) 0.032(4) -0.003(3) 0.003(4) 0.000(3)
C19 0.038(5) 0.032(4) 0.039(4) 0.001(3) 0.006(4) 0.002(3)
C20 0.046(6) 0.036(4) 0.044(5) -0.002(3) 0.020(4) -0.004(4)
C21 0.030(5) 0.045(5) 0.038(5) 0.001(3) 0.006(4) 0.003(3)
C22 0.055(6) 0.050(5) 0.040(5) -0.007(4) -0.006(4) -0.013(4)
C23 0.028(5) 0.051(5) 0.066(6) -0.024(4) 0.018(4) -0.007(4)
I24 0.0363(5) 0.0579(4) 0.0678(6) 0.0017(3) 0.0110(4) 0.0030(3)
C25 0.047(3) 0.031(3) 0.041(3) 0.000 0.013(3) 0.000
C26 0.047(3) 0.031(2) 0.040(3) -0.0001(8) 0.013(2) 0.0006(8)
C27 0.047(3) 0.031(2) 0.041(3) 0.0001(8) 0.013(2) 0.0005(8)
C28 0.046(3) 0.030(3) 0.041(3) 0.000 0.013(3) 0.000
I29 0.0529(6) 0.0256(4) 0.0669(7) 0.000 0.0195(5) 0.000
Cu2 0.0343(10) 0.0301(9) 0.0366(9) 0.000 0.0087(8) 0.000
C30 0.046(6) 0.036(5) 0.031(4) 0.001(3) 0.011(4) 0.000(4)
C31 0.040(5) 0.032(4) 0.050(5) 0.008(3) 0.016(4) 0.005(3)
C32 0.016(4) 0.030(5) 0.039(5) -0.007(3) 0.014(3) -0.005(2)
C33 0.039(6) 0.034(5) 0.046(5) 0.000(4) 0.000(4) 0.013(4)
C34 0.051(6) 0.031(5) 0.032(4) -0.004(3) 0.014(4) -0.004(3)
C35 0.037(5) 0.039(5) 0.045(5) -0.003(4) -0.001(4) 0.011(4)
C36 0.034(5) 0.030(4) 0.069(7) 0.016(4) 0.022(5) 0.007(3)
C37 0.052(6) 0.030(4) 0.054(5) -0.009(4) 0.018(5) -0.002(4)
C38 0.038(6) 0.050(5) 0.032(5) -0.007(4) -0.006(4) 0.008(4)
C39 0.044(9) 0.022(6) 0.062(9) 0.000 0.003(7) 0.000
C40 0.056(10) 0.043(8) 0.036(7) 0.000 0.015(6) 0.000
N41 0.040(5) 0.039(4) 0.034(4) 0.004(3) 0.010(3) -0.004(3)
N42 0.042(5) 0.026(4) 0.038(4) 0.002(3) 0.008(3) 0.007(3)
C43 0.041(6) 0.030(6) 0.041(7) 0.000 0.023(5) 0.000
C44 0.062(6) 0.038(4) 0.045(5) -0.001(4) 0.012(5) -0.011(4)
C45 0.067(7) 0.034(5) 0.053(6) 0.007(4) 0.023(5) 0.004(4)
N46 0.048(7) 0.032(5) 0.104(11) 0.000 0.051(8) 0.000
C47 0.037(6) 0.025(4) 0.052(6) 0.002(3) 0.015(4) 0.004(3)
C48 0.050(6) 0.037(5) 0.049(5) 0.018(4) 0.015(5) 0.010(4)
C49 0.019(4) 0.052(5) 0.066(6) 0.015(4) 0.016(4) 0.000(3)
C50 0.031(5) 0.046(6) 0.055(6) -0.009(4) 0.007(5) 0.013(4)
C51 0.038(5) 0.032(4) 0.043(5) 0.002(3) 0.006(4) 0.004(3)
C52 0.043(6) 0.041(5) 0.048(5) 0.003(4) 0.013(4) 0.011(4)
I53 0.0351(5) 0.0722(6) 0.0652(6) -0.0064(3) 0.0140(4) -0.0034(3)
C54 0.043(4) 0.018(3) 0.063(4) 0.000 0.005(3) 0.000
C55 0.044(3) 0.019(2) 0.064(4) -0.0002(8) 0.005(3) -0.0004(8)
C56 0.044(3) 0.019(2) 0.064(4) -0.0002(8) 0.005(3) -0.0003(8)
C57 0.044(4) 0.019(3) 0.063(4) 0.000 0.006(3) 0.000
I58 0.0629(7) 0.0348(5) 0.0506(5) 0.000 0.0136(5) 0.000

loop_
_atom_type_symbol
_atom_type_description
_atom_type_scat_dispersion_real
_atom_type_scat_dispersion_imag
_atom_type_scat_source
C C 0.0033 0.0016 'International Tables Vol C Tables 4.2.6.8 and 6.1.1.4'
H H 0.0000 0.0000 'International Tables Vol C Tables 4.2.6.8 and 6.1.1.4'
N N 0.0061 0.0033 'International Tables Vol C Tables 4.2.6.8 and 6.1.1.4'
Cu Cu 0.3201 1.2651 'International Tables Vol C Tables 4.2.6.8 and 6.1.1.4'
I I -0.4742 1.8119 'International Tables Vol C Tables 4.2.6.8 and 6.1.1.4'

loop_
_geom_angle_atom_site_label_1
_geom_angle_atom_site_label_2
_geom_angle_atom_site_label_3
_geom_angle
_geom_angle_site_symmetry_1
_geom_angle_site_symmetry_3
_geom_angle_publ_flag
N13 Cu1 N13 90.2(4) 2 . ?
N13 Cu1 N12 90.6(3) 2 2 ?
N13 Cu1 N12 176.0(3) . 2 ?
N13 Cu1 N12 176.0(3) 2 . ?
N13 Cu1 N12 90.6(3) . . ?
N12 Cu1 N12 88.9(4) 2 . ?
N12 C1 C11 124.4(8) . . ?
N12 C1 C2 110.9(7) . . ?
C11 C1 C2 124.6(8) . . ?
C3 C2 C1 105.8(7) . . ?
C3 C2 H2 127.1 . . ?
C1 C2 H2 127.1 . . ?
C2 C3 C4 106.7(8) . . ?
C2 C3 H3 126.7 . . ?
C4 C3 H3 126.7 . . ?
N12 C4 C5 124.5(8) . . ?
N12 C4 C3 111.3(7) . . ?
C5 C4 C3 124.2(8) . . ?
C6 C5 C4 124.5(8) . . ?
C6 C5 C18 118.8(8) . . ?
C4 C5 C18 116.5(8) . . ?
C5 C6 C7 126.7(9) . . ?
C5 C6 N13 124.9(8) . . ?
C7 C6 N13 108.0(8) . . ?
C6 C7 C8 110.7(10) . . ?
C6 C7 H7 124.6 . . ?
C8 C7 H7 124.6 . . ?
C7 C8 C9 103.5(7) . . ?
C7 C8 H8 128.2 . . ?
C9 C8 H8 128.2 . . ?
N13 C9 C10 124.4(8) . . ?
N13 C9 C8 111.7(7) . . ?
C10 C9 C8 123.8(8) . . ?
C9 C10 C9 123.9(11) 2 . ?
C9 C10 C25 118.0(6) 2 . ?
C9 C10 C25 118.0(6) . . ?
C1 C11 C1 123.4(10) 2 . ?
C1 C11 C14 118.3(5) 2 . ?
C1 C11 C14 118.3(5) . . ?
C1 N12 C4 105.1(7) . . ?
C1 N12 Cu1 127.9(6) . . ?
C4 N12 Cu1 126.4(5) . . ?
C9 N13 C6 105.7(7) . . ?
C9 N13 Cu1 127.5(6) . . ?
C6 N13 Cu1 125.8(5) . . ?
C15 C14 C15 115.8(15) . 2 ?
C15 C14 C11 122.1(8) . . ?
C15 C14 C11 122.1(8) 2 . ?
C16 C15 C14 121.0(11) . . ?
C16 C15 H15 119.5 . . ?
C14 C15 H15 119.5 . . ?
N17 C16 C15 122.6(10) . . ?
N17 C16 H16 118.7 . . ?
C15 C16 H16 118.7 . . ?
C16 N17 C16 116.9(12) . 2 ?
C19 C18 C23 116.7(8) . . ?
C19 C18 C5 123.6(8) . . ?
C23 C18 C5 119.6(7) . . ?
C18 C19 C20 122.4(9) . . ?
C18 C19 H19 118.8 . . ?
C20 C19 H19 118.8 . . ?
C21 C20 C19 118.7(8) . . ?
C21 C20 H20 120.6 . . ?
C19 C20 H20 120.6 . . ?
C20 C21 C22 121.4(9) . . ?
C20 C21 I24 119.9(6) . . ?
C22 C21 I24 118.6(7) . . ?
C23 C22 C21 116.7(9) . . ?
C23 C22 H22 121.6 . . ?
C21 C22 H22 121.6 . . ?
C22 C23 C18 123.9(8) . . ?
C22 C23 H23 118.0 . . ?
C18 C23 H23 118.0 . . ?
C26 C25 C26 120.7(13) 2 . ?
C26 C25 C10 119.6(6) 2 . ?
C26 C25 C10 119.6(6) . . ?
C25 C26 C27 120.4(9) . . ?
C25 C26 H26 119.8 . . ?
C27 C26 H26 119.8 . . ?
C26 C27 C28 121.3(9) . . ?
C26 C27 H27 119.4 . . ?
C28 C27 H27 119.4 . . ?
C27 C28 C27 115.7(11) 2 . ?
C27 C28 I29 122.1(5) 2 . ?
C27 C28 I29 122.1(5) . . ?
N41 Cu2 N41 90.2(4) 2_556 . ?
N41 Cu2 N42 89.5(3) 2_556 2_556 ?
N41 Cu2 N42 175.6(3) . 2_556 ?
N41 Cu2 N42 175.6(3) 2_556 . ?
N41 Cu2 N42 89.5(3) . . ?
N42 Cu2 N42 91.1(4) 2_556 . ?
N41 C30 C40 127.0(9) . . ?
N41 C30 C31 110.1(8) . . ?
C40 C30 C31 122.9(8) . . ?
C32 C31 C30 107.3(7) . . ?
C32 C31 H31 126.3 . . ?
C30 C31 H31 126.3 . . ?
C31 C32 C33 105.9(7) . . ?
C31 C32 H32 127.0 . . ?
C33 C32 H32 127.0 . . ?
N41 C33 C34 125.8(9) . . ?
N41 C33 C32 110.2(7) . . ?
C34 C33 C32 124.0(9) . . ?
C35 C34 C33 124.2(9) . . ?
C35 C34 C47 118.2(7) . . ?
C33 C34 C47 117.5(8) . . ?
C34 C35 N42 123.2(8) . . ?
C34 C35 C36 127.0(9) . . ?
N42 C35 C36 109.6(8) . . ?
C37 C36 C35 108.0(9) . . ?
C37 C36 H36 126.0 . . ?
C35 C36 H36 126.0 . . ?
C36 C37 C38 106.2(8) . . ?
C36 C37 H37 126.9 . . ?
C38 C37 H37 126.9 . . ?
N42 C38 C39 129.1(9) . . ?
N42 C38 C37 110.0(8) . . ?
C39 C38 C37 120.3(9) . . ?
C38 C39 C38 116.4(11) 2_556 . ?
C38 C39 C54 121.8(6) 2_556 . ?
C38 C39 C54 121.8(6) . . ?
C30 C40 C30 120.8(12) 2_556 . ?
C30 C40 C43 119.6(6) 2_556 . ?
C30 C40 C43 119.6(6) . . ?
C33 N41 C30 106.2(7) . . ?
C33 N41 Cu2 126.9(6) . . ?
C30 N41 Cu2 126.5(6) . . ?
C38 N42 C35 106.1(7) . . ?
C38 N42 Cu2 124.8(7) . . ?
C35 N42 Cu2 128.1(6) . . ?
C44 C43 C44 117.0(12) . 2_556 ?
C44 C43 C40 121.5(6) . . ?
C44 C43 C40 121.5(6) 2_556 . ?
C43 C44 C45 119.5(10) . . ?
C43 C44 H44 120.2 . . ?
C45 C44 H44 120.2 . . ?
N46 C45 C44 122.0(10) . . ?
N46 C45 H45 119.0 . . ?
C44 C45 H45 119.0 . . ?
C45 N46 C45 120.1(12) . 2_556 ?
C48 C47 C52 119.6(9) . . ?
C48 C47 C34 119.4(8) . . ?
C52 C47 C34 121.0(9) . . ?
C47 C48 C49 119.6(8) . . ?
C47 C48 H48 120.2 . . ?
C49 C48 H48 120.2 . . ?
C50 C49 C48 119.6(9) . . ?
C50 C49 H49 120.2 . . ?
C48 C49 H49 120.2 . . ?
C51 C50 C49 121.3(9) . . ?
C51 C50 I53 120.1(7) . . ?
C49 C50 I53 118.5(7) . . ?
C50 C51 C52 120.2(8) . . ?
C50 C51 H51 119.9 . . ?
C52 C51 H51 119.9 . . ?
C47 C52 C51 119.0(9) . . ?
C47 C52 H52 120.5 . . ?
C51 C52 H52 120.5 . . ?
C55 C54 C55 119.8(12) . 2_556 ?
C55 C54 C39 120.1(6) . . ?
C55 C54 C39 120.1(6) 2_556 . ?
C54 C55 C56 119.7(10) . . ?
C54 C55 H55 120.2 . . ?
C56 C55 H55 120.2 . . ?
C57 C56 C55 120.4(9) . . ?
C57 C56 H56 119.8 . . ?
C55 C56 H56 119.8 . . ?
C56 C57 C56 119.8(11) . 2_556 ?
C56 C57 I58 120.1(5) . . ?
C56 C57 I58 120.1(5) 2_556 . ?

loop_
_geom_bond_atom_site_label_1
_geom_bond_atom_site_label_2
_geom_bond_distance
_geom_bond_site_symmetry_2
_geom_bond_publ_flag
Cu1 N13 1.991(7) 2 ?
Cu1 N13 1.991(7) . ?
Cu1 N12 2.002(8) 2 ?
Cu1 N12 2.002(8) . ?
C1 N12 1.364(10) . ?
C1 C11 1.407(10) . ?
C1 C2 1.465(12) . ?
C2 C3 1.376(14) . ?
C2 H2 0.9500 . ?
C3 C4 1.429(11) . ?
C3 H3 0.9500 . ?
C4 N12 1.388(11) . ?
C4 C5 1.434(12) . ?
C5 C6 1.340(13) . ?
C5 C18 1.482(12) . ?
C6 C7 1.375(14) . ?
C6 N13 1.432(10) . ?
C7 C8 1.396(14) . ?
C7 H7 0.9500 . ?
C8 C9 1.440(12) . ?
C8 H8 0.9500 . ?
C9 N13 1.359(10) . ?
C9 C10 1.414(11) . ?
C10 C9 1.414(11) 2 ?
C10 C25 1.545(19) . ?
C11 C1 1.407(10) 2 ?
C11 C14 1.48(2) . ?
C14 C15 1.397(13) . ?
C14 C15 1.397(13) 2 ?
C15 C16 1.367(14) . ?
C15 H15 0.9500 . ?
C16 N17 1.358(12) . ?
C16 H16 0.9500 . ?
N17 C16 1.358(12) 2 ?
C18 C19 1.360(12) . ?
C18 C23 1.422(13) . ?
C19 C20 1.409(12) . ?
C19 H19 0.9500 . ?
C20 C21 1.393(13) . ?
C20 H20 0.9500 . ?
C21 C22 1.409(13) . ?
C21 I24 2.108(9) . ?
C22 C23 1.377(14) . ?
C22 H22 0.9500 . ?
C23 H23 0.9500 . ?
C25 C26 1.347(11) 2 ?
C25 C26 1.347(11) . ?
C26 C27 1.366(12) . ?
C26 H26 0.9500 . ?
C27 C28 1.405(11) . ?
C27 H27 0.9500 . ?
C28 C27 1.405(11) 2 ?
C28 I29 2.068(11) . ?
Cu2 N41 1.995(7) 2_556 ?
Cu2 N41 1.995(7) . ?
Cu2 N42 2.001(7) 2_556 ?
Cu2 N42 2.001(7) . ?
C30 N41 1.374(11) . ?
C30 C40 1.408(11) . ?
C30 C31 1.431(13) . ?
C31 C32 1.341(11) . ?
C31 H31 0.9500 . ?
C32 C33 1.467(12) . ?
C32 H32 0.9500 . ?
C33 N41 1.341(12) . ?
C33 C34 1.436(12) . ?
C34 C35 1.363(13) . ?
C34 C47 1.530(13) . ?
C35 N42 1.386(13) . ?
C35 C36 1.405(13) . ?
C36 C37 1.333(13) . ?
C36 H36 0.9500 . ?
C37 C38 1.451(13) . ?
C37 H37 0.9500 . ?
C38 N42 1.335(12) . ?
C38 C39 1.447(12) . ?
C39 C38 1.447(12) 2_556 ?
C39 C54 1.489(17) . ?
C40 C30 1.408(11) 2_556 ?
C40 C43 1.433(18) . ?
C43 C44 1.390(12) . ?
C43 C44 1.390(12) 2_556 ?
C44 C45 1.408(13) . ?
C44 H44 0.9500 . ?
C45 N46 1.311(12) . ?
C45 H45 0.9500 . ?
N46 C45 1.311(12) 2_556 ?
C47 C48 1.360(14) . ?
C47 C52 1.387(13) . ?
C48 C49 1.404(12) . ?
C48 H48 0.9500 . ?
C49 C50 1.344(14) . ?
C49 H49 0.9500 . ?
C50 C51 1.334(13) . ?
C50 I53 2.125(10) . ?
C51 C52 1.399(13) . ?
C51 H51 0.9500 . ?
C52 H52 0.9500 . ?
C54 C55 1.358(11) . ?
C54 C55 1.359(11) 2_556 ?
C55 C56 1.425(11) . ?
C55 H55 0.9500 . ?
C56 C57 1.349(11) . ?
C56 H56 0.9500 . ?
C57 C56 1.349(11) 2_556 ?
C57 I58 2.089(10) . ?
